data_4100260
loop_
_publ_author_name
'Prakash, R.'
'Czaja, A. U.'
'Heinemann, F. W.'
'Sellmann, D.'

_publ_section_title
;
 Visible Light Induced Reversible Extrusion of Nitric Oxide from a Ruthenium(II)
 Nitrosyl Complex: a Facile Delivery of Nitric Oxide
;
_journal_name_full 'Journal of the American Chemical Society'
_journal_year 2005
_chemical_formula_moiety 'C48 H36 N O Ru S4 Si2, C16 H36 N, C H4 O'
_chemical_formula_sum 'C65 H76 N2 O2 Ru S4 Si2'
_chemical_formula_weight 1202.77
_space_group_crystal_system triclinic
_space_group_IT_number 1
_space_group_name_Hall 'P 1'
_space_group_name_H-M_alt 'P 1'
_cell_angle_alpha 99.580(5)
_cell_angle_beta 92.874(5)
_cell_angle_gamma 101.063(6)
_cell_formula_units_Z 1
_cell_length_a 9.4625(8)
_cell_length_b 9.9173(7)
_cell_length_c 16.7418(8)
_cell_measurement_temperature 100(2)
_cell_volume 1514.91(18)
_diffrn_ambient_temperature 100(2)
_exptl_crystal_density_diffrn 1.318
_cod_depositor_comments
;
 Updating space group information.

 Antanas Vaitkus,
 2018-06-07
;
_cod_database_code 4100260

loop_
_space_group_symop_id
_space_group_symop_operation_xyz
1 x,y,z

loop_
_atom_site_label
_atom_site_type_symbol
_atom_site_fract_x
_atom_site_fract_y
_atom_site_fract_z
_atom_site_U_iso_or_equiv
_atom_site_adp_type
_atom_site_occupancy
_atom_site_symmetry_multiplicity
_atom_site_calc_flag
_atom_site_refinement_flags
_atom_site_disorder_assembly
_atom_site_disorder_group
Ru1 Ru 0.20038(5) 1.00558(5) 0.55771(4) 0.01290(16) Uani 1 1 d . . .
S1 S 0.17113(19) 1.07258(17) 0.69556(10) 0.0127(4) Uani 1 1 d . . .
S2 S 0.34333(19) 1.22696(18) 0.56862(11) 0.0138(4) Uani 1 1 d . . .
S3 S 0.14202(19) 1.01993(17) 0.42322(10) 0.0142(4) Uani 1 1 d . . .
S4 S -0.0232(2) 0.85534(18) 0.54843(11) 0.0143(4) Uani 1 1 d . . .
Si1 Si 0.2418(2) 1.19714(19) 0.89894(11) 0.0112(4) Uani 1 1 d . . .
Si2 Si 0.0524(2) 0.91746(19) 0.21996(11) 0.0113(4) Uani 1 1 d . . .
N1 N 0.3185(7) 0.8957(6) 0.5498(4) 0.0159(13) Uani 1 1 d U . .
O1 O 0.3981(6) 0.8152(6) 0.5415(4) 0.0343(15) Uani 1 1 d . . .
C10 C 0.3030(8) 1.2226(7) 0.7308(4) 0.0102(12) Uani 1 1 d U . .
C11 C 0.3357(7) 1.2790(7) 0.8154(4) 0.0112(13) Uani 1 1 d U . .
C12 C 0.4431(7) 1.3998(7) 0.8383(4) 0.0138(13) Uani 1 1 d U . .
H12A H 0.4677 1.4366 0.8944 0.017 Uiso 1 1 calc R . .
C13 C 0.5146(7) 1.4672(7) 0.7812(4) 0.0141(13) Uani 1 1 d U . .
H13A H 0.5856 1.5502 0.7985 0.017 Uiso 1 1 calc R . .
C14 C 0.4832(7) 1.4144(7) 0.7000(4) 0.0131(13) Uani 1 1 d U . .
H14A H 0.5318 1.4623 0.6614 0.016 Uiso 1 1 calc R . .
C15 C 0.3820(7) 1.2926(7) 0.6732(4) 0.0096(12) Uani 1 1 d U . .
C20 C -0.0041(8) 0.8784(7) 0.3869(4) 0.0115(13) Uani 1 1 d U . .
C21 C -0.0434(7) 0.8374(7) 0.3031(4) 0.0120(13) Uani 1 1 d U . .
C22 C -0.1675(7) 0.7338(7) 0.2795(4) 0.0134(13) Uani 1 1 d U . .
H22A H -0.1951 0.7019 0.2232 0.016 Uiso 1 1 calc R . .
C23 C -0.2529(8) 0.6751(7) 0.3361(4) 0.0165(13) Uani 1 1 d U . .
H23A H -0.3401 0.6092 0.3179 0.020 Uiso 1 1 calc R . .
C24 C -0.2099(8) 0.7135(7) 0.4189(4) 0.0148(13) Uani 1 1 d U . .
H24A H -0.2660 0.6728 0.4575 0.018 Uiso 1 1 calc R . .
C25 C -0.0813(7) 0.8141(7) 0.4443(4) 0.0106(13) Uani 1 1 d U . .
C30 C 0.0468(8) 1.2093(7) 0.8994(4) 0.0112(15) Uani 1 1 d . . .
C31 C -0.0363(8) 1.1641(8) 0.9605(5) 0.0216(18) Uani 1 1 d . . .
H31A H 0.0051 1.1170 0.9977 0.026 Uiso 1 1 calc R . .
C32 C -0.1747(8) 1.1846(8) 0.9695(5) 0.0239(19) Uani 1 1 d . . .
H32A H -0.2262 1.1528 1.0123 0.029 Uiso 1 1 calc R . .
C33 C -0.2395(9) 1.2524(7) 0.9151(5) 0.0248(19) Uani 1 1 d . . .
H33A H -0.3353 1.2668 0.9202 0.030 Uiso 1 1 calc R . .
C34 C -0.1602(9) 1.2983(8) 0.8535(5) 0.0231(19) Uani 1 1 d . . .
H34A H -0.2018 1.3440 0.8156 0.028 Uiso 1 1 calc R . .
C35 C -0.0193(8) 1.2767(7) 0.8476(4) 0.0181(17) Uani 1 1 d . . .
H35A H 0.0336 1.3103 0.8057 0.022 Uiso 1 1 calc R . .
C40 C 0.2741(8) 1.0168(7) 0.8985(4) 0.0143(16) Uani 1 1 d . . .
C41 C 0.4097(8) 0.9891(7) 0.8783(4) 0.0168(17) Uani 1 1 d . . .
H41A H 0.4771 1.0592 0.8601 0.020 Uiso 1 1 calc R . .
C42 C 0.4477(10) 0.8628(8) 0.8841(5) 0.026(2) Uani 1 1 d . . .
H42A H 0.5403 0.8473 0.8704 0.031 Uiso 1 1 calc R . .
C43 C 0.3490(10) 0.7581(9) 0.9102(5) 0.027(2) Uani 1 1 d . . .
H43A H 0.3742 0.6717 0.9157 0.033 Uiso 1 1 calc R . .
C44 C 0.2155(10) 0.7828(8) 0.9276(5) 0.027(2) Uani 1 1 d . . .
H44A H 0.1479 0.7108 0.9440 0.032 Uiso 1 1 calc R . .
C45 C 0.1744(9) 0.9087(7) 0.9223(4) 0.0196(18) Uani 1 1 d . . .
H45A H 0.0804 0.9216 0.9345 0.024 Uiso 1 1 calc R . .
C50 C 0.3315(8) 1.3106(7) 0.9976(4) 0.0149(16) Uani 1 1 d . . .
C51 C 0.4355(8) 1.2739(9) 1.0465(5) 0.0220(19) Uani 1 1 d . . .
H51A H 0.4583 1.1842 1.0323 0.026 Uiso 1 1 calc R . .
C52 C 0.5069(10) 1.3625(9) 1.1147(5) 0.029(2) Uani 1 1 d . . .
H52A H 0.5782 1.3343 1.1465 0.035 Uiso 1 1 calc R . .
C53 C 0.4739(9) 1.4934(8) 1.1367(5) 0.0233(19) Uani 1 1 d . . .
H53A H 0.5223 1.5554 1.1838 0.028 Uiso 1 1 calc R . .
C54 C 0.3710(8) 1.5327(7) 1.0902(4) 0.0197(17) Uani 1 1 d . . .
H54A H 0.3486 1.6225 1.1049 0.024 Uiso 1 1 calc R . .
C55 C 0.2995(8) 1.4419(7) 1.0217(4) 0.0147(16) Uani 1 1 d . . .
H55A H 0.2271 1.4700 0.9907 0.018 Uiso 1 1 calc R . .
C60 C 0.2466(8) 0.9071(7) 0.2150(4) 0.0165(17) Uani 1 1 d . . .
C61 C 0.3167(8) 0.9364(7) 0.1450(4) 0.0165(16) Uani 1 1 d . . .
H61A H 0.2642 0.9627 0.1023 0.020 Uiso 1 1 calc R . .
C62 C 0.4588(8) 0.9277(7) 0.1378(5) 0.0221(19) Uani 1 1 d . . .
H62A H 0.5043 0.9515 0.0913 0.027 Uiso 1 1 calc R . .
C63 C 0.5358(9) 0.8847(7) 0.1975(5) 0.0216(18) Uani 1 1 d . . .
H63A H 0.6330 0.8757 0.1914 0.026 Uiso 1 1 calc R . .
C64 C 0.4714(8) 0.8551(7) 0.2655(5) 0.0174(17) Uani 1 1 d . . .
H64A H 0.5254 0.8264 0.3067 0.021 Uiso 1 1 calc R . .
C65 C 0.3319(8) 0.8655(7) 0.2756(4) 0.0155(17) Uani 1 1 d . . .
H65A H 0.2906 0.8448 0.3239 0.019 Uiso 1 1 calc R . .
C70 C -0.0407(7) 0.8081(7) 0.1218(4) 0.0103(15) Uani 1 1 d . . .
C71 C -0.1441(8) 0.8502(7) 0.0745(4) 0.0148(17) Uani 1 1 d . . .
H71A H -0.1628 0.9415 0.0893 0.018 Uiso 1 1 calc R . .
C72 C -0.2208(9) 0.7617(8) 0.0059(5) 0.027(2) Uani 1 1 d . . .
H72A H -0.2916 0.7918 -0.0252 0.033 Uiso 1 1 calc R . .
C73 C -0.1925(9) 0.6307(8) -0.0160(5) 0.0233(19) Uani 1 1 d . . .
H73A H -0.2443 0.5701 -0.0626 0.028 Uiso 1 1 calc R . .
C74 C -0.0891(8) 0.5847(8) 0.0289(5) 0.0228(18) Uani 1 1 d . . .
H74A H -0.0705 0.4935 0.0134 0.027 Uiso 1 1 calc R . .
C75 C -0.0142(8) 0.6738(7) 0.0964(5) 0.0177(17) Uani 1 1 d . . .
H75A H 0.0576 0.6433 0.1265 0.021 Uiso 1 1 calc R . .
C80 C 0.0171(8) 1.0976(7) 0.2225(4) 0.0119(16) Uani 1 1 d . . .
C81 C -0.1079(9) 1.1311(7) 0.2516(5) 0.0170(19) Uani 1 1 d . . .
H81A H -0.1679 1.0666 0.2778 0.020 Uiso 1 1 calc R . .
C82 C -0.1497(8) 1.2575(7) 0.2440(4) 0.0185(17) Uani 1 1 d . . .
H82A H -0.2368 1.2768 0.2646 0.022 Uiso 1 1 calc R . .
C83 C -0.0649(9) 1.3524(8) 0.2068(4) 0.0191(18) Uani 1 1 d . . .
H83A H -0.0935 1.4370 0.2005 0.023 Uiso 1 1 calc R . .
C84 C 0.0647(9) 1.3233(8) 0.1782(5) 0.024(2) Uani 1 1 d . . .
H84A H 0.1255 1.3893 0.1533 0.029 Uiso 1 1 calc R . .
C85 C 0.1044(9) 1.1972(7) 0.1861(4) 0.0156(17) Uani 1 1 d . . .
H85A H 0.1924 1.1785 0.1665 0.019 Uiso 1 1 calc R . .
N2 N 0.8795(6) 0.3351(6) 0.5397(3) 0.0138(13) Uani 1 1 d . . .
C90 C 0.9910(8) 0.3295(7) 0.4788(4) 0.0162(16) Uani 1 1 d . . .
H90A H 0.9485 0.2558 0.4317 0.019 Uiso 1 1 calc R . .
H90B H 1.0737 0.2992 0.5039 0.019 Uiso 1 1 calc R . .
C91 C 1.0503(8) 0.4623(8) 0.4462(4) 0.0205(18) Uani 1 1 d . . .
H91A H 1.0845 0.5413 0.4918 0.025 Uiso 1 1 calc R . .
H91B H 0.9738 0.4863 0.4119 0.025 Uiso 1 1 calc R . .
C92 C 1.1761(9) 0.4348(8) 0.3957(5) 0.028(2) Uani 1 1 d . . .
H92A H 1.1418 0.3537 0.3514 0.034 Uiso 1 1 calc R . .
H92B H 1.2528 0.4125 0.4307 0.034 Uiso 1 1 calc R . .
C93 C 1.2381(9) 0.5640(8) 0.3593(5) 0.032(2) Uani 1 1 d . . .
H93A H 1.3178 0.5449 0.3269 0.048 Uiso 1 1 calc R . .
H93B H 1.2739 0.6437 0.4033 0.048 Uiso 1 1 calc R . .
H93C H 1.1622 0.5857 0.3246 0.048 Uiso 1 1 calc R . .
C94 C 0.7455(7) 0.3753(7) 0.5027(4) 0.0171(16) Uani 1 1 d . . .
H94A H 0.6837 0.3979 0.5470 0.021 Uiso 1 1 calc R . .
H94B H 0.7773 0.4615 0.4803 0.021 Uiso 1 1 calc R . .
C95 C 0.6538(8) 0.2659(8) 0.4360(5) 0.0199(18) Uani 1 1 d . . .
H95A H 0.5968 0.1907 0.4603 0.024 Uiso 1 1 calc R . .
H95B H 0.7172 0.2238 0.3983 0.024 Uiso 1 1 calc R . .
C96 C 0.5517(8) 0.3337(8) 0.3893(5) 0.0202(18) Uani 1 1 d . . .
H96A H 0.4947 0.3817 0.4286 0.024 Uiso 1 1 calc R . .
H96B H 0.6106 0.4057 0.3635 0.024 Uiso 1 1 calc R . .
C97 C 0.4495(8) 0.2348(8) 0.3250(5) 0.0211(18) Uani 1 1 d . . .
H97A H 0.3894 0.2868 0.2978 0.032 Uiso 1 1 calc R . .
H97B H 0.3875 0.1652 0.3499 0.032 Uiso 1 1 calc R . .
H97C H 0.5045 0.1877 0.2850 0.032 Uiso 1 1 calc R . .
C98 C 0.8450(8) 0.1933(7) 0.5632(4) 0.0156(16) Uani 1 1 d . . .
H98A H 0.9352 0.1724 0.5861 0.019 Uiso 1 1 calc R . .
H98B H 0.8104 0.1229 0.5134 0.019 Uiso 1 1 calc R . .
C99 C 0.7308(8) 0.1770(7) 0.6253(4) 0.0163(16) Uani 1 1 d . . .
H99A H 0.7651 0.2441 0.6764 0.020 Uiso 1 1 calc R . .
H99B H 0.6395 0.1973 0.6035 0.020 Uiso 1 1 calc R . .
C100 C 0.7047(9) 0.0293(8) 0.6421(5) 0.0230(18) Uani 1 1 d . . .
H10A H 0.7975 0.0092 0.6618 0.028 Uiso 1 1 calc R . .
H10B H 0.6694 -0.0366 0.5906 0.028 Uiso 1 1 calc R . .
C101 C 0.5938(8) 0.0048(8) 0.7056(4) 0.0229(18) Uani 1 1 d . . .
H10C H 0.5797 -0.0925 0.7135 0.034 Uiso 1 1 calc R . .
H10D H 0.5015 0.0241 0.6863 0.034 Uiso 1 1 calc R . .
H10E H 0.6300 0.0671 0.7573 0.034 Uiso 1 1 calc R . .
C102 C 0.9376(8) 0.4498(7) 0.6133(4) 0.0190(17) Uani 1 1 d . . .
H10F H 0.9526 0.5414 0.5955 0.023 Uiso 1 1 calc R . .
H10G H 0.8638 0.4494 0.6532 0.023 Uiso 1 1 calc R . .
C103 C 1.0787(8) 0.4345(7) 0.6552(4) 0.0167(17) Uani 1 1 d . . .
H10H H 1.1533 0.4340 0.6158 0.020 Uiso 1 1 calc R . .
H10I H 1.0643 0.3448 0.6752 0.020 Uiso 1 1 calc R . .
C104 C 1.1304(8) 0.5577(7) 0.7278(5) 0.0198(18) Uani 1 1 d . . .
H10J H 1.0475 0.5731 0.7594 0.024 Uiso 1 1 calc R . .
H10K H 1.2035 0.5331 0.7642 0.024 Uiso 1 1 calc R . .
C105 C 1.1954(9) 0.6911(7) 0.6986(5) 0.030(2) Uani 1 1 d . . .
H10L H 1.2265 0.7665 0.7456 0.045 Uiso 1 1 calc R . .
H10M H 1.1229 0.7162 0.6631 0.045 Uiso 1 1 calc R . .
H10N H 1.2789 0.6766 0.6684 0.045 Uiso 1 1 calc R . .
O2 O 0.7866(10) 0.7126(7) 0.7008(5) 0.063(2) Uani 1 1 d . . .
H2 H 0.8013 0.7547 0.6614 0.094 Uiso 1 1 calc R . .
C2 C 0.8580(13) 0.8024(11) 0.7752(6) 0.060(3) Uani 1 1 d . . .
H2A H 0.9555 0.8472 0.7652 0.089 Uiso 1 1 calc R . .
H2B H 0.8641 0.7463 0.8177 0.089 Uiso 1 1 calc R . .
H2C H 0.8024 0.8743 0.7928 0.089 Uiso 1 1 calc R . .

loop_
_atom_site_aniso_label
_atom_site_aniso_U_11
_atom_site_aniso_U_22
_atom_site_aniso_U_33
_atom_site_aniso_U_23
_atom_site_aniso_U_13
_atom_site_aniso_U_12
Ru1 0.0156(4) 0.0134(3) 0.0091(3) 0.0007(3) 0.0000(3) 0.0029(3)
S1 0.0123(10) 0.0121(9) 0.0119(9) 0.0012(7) -0.0010(8) 0.0000(8)
S2 0.0141(10) 0.0178(9) 0.0091(9) 0.0020(7) 0.0017(8) 0.0023(8)
S3 0.0158(10) 0.0142(9) 0.0102(9) 0.0013(7) -0.0008(8) -0.0017(8)
S4 0.0156(10) 0.0162(9) 0.0101(9) 0.0013(8) 0.0012(8) 0.0019(8)
Si1 0.0110(11) 0.0130(10) 0.0095(10) 0.0013(8) 0.0012(8) 0.0024(9)
Si2 0.0117(11) 0.0128(10) 0.0085(10) 0.0022(8) 0.0010(9) 0.0001(9)
N1 0.019(3) 0.013(3) 0.017(3) -0.004(2) -0.001(2) 0.014(2)
O1 0.028(4) 0.038(4) 0.036(4) -0.003(3) 0.000(3) 0.012(3)
C10 0.010(3) 0.010(3) 0.012(3) 0.005(2) 0.002(2) 0.005(2)
C11 0.009(3) 0.012(3) 0.014(3) 0.005(2) 0.000(2) 0.003(2)
C12 0.010(3) 0.017(3) 0.015(3) 0.004(2) -0.003(2) 0.004(2)
C13 0.006(3) 0.015(3) 0.019(3) 0.001(2) 0.005(2) -0.002(2)
C14 0.008(3) 0.015(3) 0.018(3) 0.006(2) 0.005(2) 0.003(2)
C15 0.008(3) 0.012(3) 0.012(3) 0.004(2) 0.002(2) 0.008(2)
C20 0.009(3) 0.012(3) 0.012(3) 0.001(2) 0.000(2) 0.002(2)
C21 0.011(3) 0.011(3) 0.013(3) 0.001(2) 0.000(2) 0.002(2)
C22 0.014(3) 0.012(3) 0.013(3) 0.000(2) 0.000(2) 0.002(2)
C23 0.015(3) 0.016(3) 0.015(3) 0.003(2) 0.000(3) -0.002(2)
C24 0.015(3) 0.017(3) 0.014(3) 0.004(2) -0.001(3) 0.006(2)
C25 0.009(3) 0.012(3) 0.011(3) 0.000(2) -0.001(2) 0.003(2)
C30 0.020(4) 0.007(3) 0.003(3) -0.002(3) -0.003(3) -0.002(3)
C31 0.017(4) 0.022(4) 0.026(5) 0.004(4) 0.000(4) 0.004(4)
C32 0.015(4) 0.023(4) 0.034(5) 0.008(4) 0.015(4) -0.003(4)
C33 0.015(4) 0.018(4) 0.037(5) -0.001(4) -0.004(4) 0.002(3)
C34 0.030(5) 0.022(4) 0.017(4) -0.004(3) -0.010(4) 0.014(4)
C35 0.019(4) 0.017(4) 0.021(4) 0.006(3) 0.005(3) 0.008(3)
C40 0.016(4) 0.016(4) 0.012(4) 0.007(3) 0.002(3) 0.001(3)
C41 0.014(4) 0.015(4) 0.019(4) 0.000(3) -0.001(3) 0.001(3)
C42 0.035(6) 0.017(4) 0.027(5) -0.002(4) -0.004(4) 0.012(4)
C43 0.040(6) 0.026(5) 0.017(5) 0.004(4) -0.006(4) 0.012(4)
C44 0.042(6) 0.017(4) 0.027(5) 0.015(4) 0.019(4) 0.007(4)
C45 0.025(5) 0.019(4) 0.013(4) 0.002(3) 0.008(3) -0.001(4)
C50 0.014(4) 0.018(4) 0.013(4) 0.005(3) 0.005(3) 0.002(3)
C51 0.021(5) 0.029(5) 0.016(4) 0.003(4) -0.006(4) 0.011(4)
C52 0.030(5) 0.039(5) 0.018(5) 0.001(4) -0.009(4) 0.013(4)
C53 0.027(5) 0.023(4) 0.011(4) -0.006(3) -0.005(4) -0.009(4)
C54 0.022(4) 0.013(4) 0.017(4) -0.007(3) -0.001(4) -0.004(3)
C55 0.011(4) 0.016(4) 0.018(4) 0.002(3) 0.002(3) 0.004(3)
C60 0.021(4) 0.006(3) 0.019(4) 0.001(3) -0.003(3) -0.002(3)
C61 0.014(4) 0.015(4) 0.018(4) -0.001(3) 0.002(3) 0.002(3)
C62 0.019(5) 0.016(4) 0.034(5) 0.007(4) 0.017(4) 0.004(4)
C63 0.016(4) 0.016(4) 0.030(5) -0.005(4) 0.002(4) 0.005(3)
C64 0.015(4) 0.011(4) 0.027(5) -0.002(3) -0.002(4) 0.009(3)
C65 0.021(4) 0.012(4) 0.014(4) 0.001(3) 0.003(3) 0.005(3)
C70 0.009(4) 0.008(3) 0.012(4) -0.001(3) 0.002(3) 0.000(3)
C71 0.020(4) 0.017(4) 0.005(4) -0.002(3) -0.001(3) 0.004(3)
C72 0.034(5) 0.030(5) 0.015(4) -0.004(3) -0.012(4) 0.011(4)
C73 0.027(5) 0.025(4) 0.011(4) -0.006(3) 0.000(4) -0.001(4)
C74 0.020(5) 0.022(4) 0.024(5) 0.000(4) 0.000(4) 0.000(4)
C75 0.016(4) 0.020(4) 0.015(4) -0.001(3) 0.000(3) 0.003(4)
C80 0.015(4) 0.012(4) 0.006(4) 0.002(3) -0.002(3) -0.002(3)
C81 0.025(5) 0.010(4) 0.015(4) 0.004(3) -0.004(4) 0.000(4)
C82 0.012(4) 0.021(4) 0.024(4) 0.003(3) 0.007(3) 0.007(3)
C83 0.028(5) 0.019(4) 0.014(4) 0.005(3) 0.004(4) 0.010(4)
C84 0.033(5) 0.015(4) 0.022(5) 0.008(4) 0.001(4) -0.007(4)
C85 0.020(5) 0.017(4) 0.012(4) -0.002(3) 0.002(3) 0.011(4)
N2 0.011(3) 0.021(3) 0.013(3) 0.006(3) 0.001(3) 0.007(3)
C90 0.020(4) 0.017(4) 0.011(4) 0.000(3) -0.002(3) 0.004(3)
C91 0.021(4) 0.025(4) 0.014(4) 0.002(3) 0.000(3) 0.004(4)
C92 0.029(5) 0.033(5) 0.019(5) 0.007(4) -0.001(4) 0.000(4)
C93 0.036(6) 0.022(4) 0.032(5) 0.004(4) 0.008(4) -0.010(4)
C94 0.011(4) 0.014(4) 0.025(4) 0.001(3) -0.003(3) 0.002(3)
C95 0.010(4) 0.030(5) 0.018(4) 0.005(3) 0.001(3) -0.001(3)
C96 0.023(5) 0.018(4) 0.021(5) 0.004(3) 0.003(4) 0.005(4)
C97 0.015(4) 0.022(4) 0.022(4) -0.006(3) -0.008(4) 0.004(3)
C98 0.015(4) 0.015(4) 0.019(4) 0.004(3) 0.005(3) 0.008(3)
C99 0.015(4) 0.020(4) 0.014(4) 0.003(3) 0.003(3) 0.005(3)
C100 0.021(5) 0.026(4) 0.021(5) 0.004(4) 0.002(4) 0.003(4)
C101 0.018(4) 0.034(5) 0.017(4) 0.001(4) -0.001(3) 0.008(4)
C102 0.020(4) 0.020(4) 0.015(4) -0.001(3) -0.002(3) 0.005(3)
C103 0.017(4) 0.013(4) 0.020(4) 0.005(3) -0.001(3) 0.001(3)
C104 0.013(4) 0.026(4) 0.018(4) 0.000(3) -0.007(3) 0.003(4)
C105 0.042(6) 0.017(4) 0.029(5) 0.004(4) -0.018(4) 0.008(4)
O2 0.082(6) 0.051(5) 0.054(5) 0.012(4) 0.015(5) 0.006(5)
C2 0.066(8) 0.062(7) 0.046(7) 0.006(6) -0.014(6) 0.008(6)

loop_
_geom_bond_atom_site_label_1
_geom_bond_atom_site_label_2
_geom_bond_distance
_geom_bond_site_symmetry_2
_geom_bond_publ_flag
Ru1 N1 1.699(5) . ?
Ru1 S2 2.3206(18) . ?
Ru1 S4 2.3235(19) . ?
Ru1 S3 2.3254(17) . ?
Ru1 S1 2.3384(18) . ?
S1 C10 1.743(7) . ?
S2 C15 1.757(7) . ?
S3 C20 1.771(7) . ?
S4 C25 1.758(7) . ?
Si1 C40 1.871(7) . ?
Si1 C30 1.873(8) . ?
Si1 C50 1.894(8) . ?
Si1 C11 1.905(7) . ?
Si2 C60 1.866(8) . ?
Si2 C80 1.873(7) . ?
Si2 C70 1.884(7) . ?
Si2 C21 1.899(7) . ?
N1 O1 1.195(7) . ?
C10 C11 1.429(9) . ?
C10 C15 1.437(9) . ?
C11 C12 1.399(9) . ?
C12 C13 1.386(9) . ?
C12 H12A 0.9500 . ?
C13 C14 1.369(9) . ?
C13 H13A 0.9500 . ?
C14 C15 1.382(9) . ?
C14 H14A 0.9500 . ?
C20 C25 1.400(9) . ?
C20 C21 1.404(9) . ?
C21 C22 1.395(9) . ?
C22 C23 1.403(9) . ?
C22 H22A 0.9500 . ?
C23 C24 1.393(9) . ?
C23 H23A 0.9500 . ?
C24 C25 1.413(9) . ?
C24 H24A 0.9500 . ?
C30 C35 1.375(9) . ?
C30 C31 1.401(10) . ?
C31 C32 1.375(10) . ?
C31 H31A 0.9500 . ?
C32 C33 1.401(10) . ?
C32 H32A 0.9500 . ?
C33 C34 1.391(11) . ?
C33 H33A 0.9500 . ?
C34 C35 1.396(10) . ?
C34 H34A 0.9500 . ?
C35 H35A 0.9500 . ?
C40 C41 1.409(10) . ?
C40 C45 1.410(10) . ?
C41 C42 1.384(10) . ?
C41 H41A 0.9500 . ?
C42 C43 1.401(12) . ?
C42 H42A 0.9500 . ?
C43 C44 1.368(11) . ?
C43 H43A 0.9500 . ?
C44 C45 1.392(10) . ?
C44 H44A 0.9500 . ?
C45 H45A 0.9500 . ?
C50 C51 1.388(10) . ?
C50 C55 1.392(9) . ?
C51 C52 1.377(11) . ?
C51 H51A 0.9500 . ?
C52 C53 1.388(11) . ?
C52 H52A 0.9500 . ?
C53 C54 1.370(10) . ?
C53 H53A 0.9500 . ?
C54 C55 1.389(10) . ?
C54 H54A 0.9500 . ?
C55 H55A 0.9500 . ?
C60 C61 1.419(10) . ?
C60 C65 1.427(9) . ?
C61 C62 1.374(10) . ?
C61 H61A 0.9500 . ?
C62 C63 1.379(10) . ?
C62 H62A 0.9500 . ?
C63 C64 1.365(11) . ?
C63 H63A 0.9500 . ?
C64 C65 1.361(10) . ?
C64 H64A 0.9500 . ?
C65 H65A 0.9500 . ?
C70 C71 1.396(9) . ?
C70 C75 1.403(9) . ?
C71 C72 1.398(10) . ?
C71 H71A 0.9500 . ?
C72 C73 1.370(10) . ?
C72 H72A 0.9500 . ?
C73 C74 1.393(10) . ?
C73 H73A 0.9500 . ?
C74 C75 1.380(10) . ?
C74 H74A 0.9500 . ?
C75 H75A 0.9500 . ?
C80 C81 1.379(10) . ?
C80 C85 1.403(10) . ?
C81 C82 1.408(10) . ?
C81 H81A 0.9500 . ?
C82 C83 1.369(10) . ?
C82 H82A 0.9500 . ?
C83 C84 1.402(11) . ?
C83 H83A 0.9500 . ?
C84 C85 1.398(10) . ?
C84 H84A 0.9500 . ?
C85 H85A 0.9500 . ?
N2 C98 1.503(8) . ?
N2 C90 1.506(9) . ?
N2 C102 1.529(9) . ?
N2 C94 1.532(8) . ?
C90 C91 1.528(9) . ?
C90 H90A 0.9900 . ?
C90 H90B 0.9900 . ?
C91 C92 1.534(11) . ?
C91 H91A 0.9900 . ?
C91 H91B 0.9900 . ?
C92 C93 1.537(10) . ?
C92 H92A 0.9900 . ?
C92 H92B 0.9900 . ?
C93 H93A 0.9800 . ?
C93 H93B 0.9800 . ?
C93 H93C 0.9800 . ?
C94 C95 1.522(10) . ?
C94 H94A 0.9900 . ?
C94 H94B 0.9900 . ?
C95 C96 1.532(10) . ?
C95 H95A 0.9900 . ?
C95 H95B 0.9900 . ?
C96 C97 1.496(10) . ?
C96 H96A 0.9900 . ?
C96 H96B 0.9900 . ?
C97 H97A 0.9800 . ?
C97 H97B 0.9800 . ?
C97 H97C 0.9800 . ?
C98 C99 1.541(10) . ?
C98 H98A 0.9900 . ?
C98 H98B 0.9900 . ?
C99 C100 1.513(9) . ?
C99 H99A 0.9900 . ?
C99 H99B 0.9900 . ?
C100 C101 1.547(10) . ?
C100 H10A 0.9900 . ?
C100 H10B 0.9900 . ?
C101 H10C 0.9800 . ?
C101 H10D 0.9800 . ?
C101 H10E 0.9800 . ?
C102 C103 1.522(9) . ?
C102 H10F 0.9900 . ?
C102 H10G 0.9900 . ?
C103 C104 1.557(10) . ?
C103 H10H 0.9900 . ?
C103 H10I 0.9900 . ?
C104 C105 1.516(10) . ?
C104 H10J 0.9900 . ?
C104 H10K 0.9900 . ?
C105 H10L 0.9800 . ?
C105 H10M 0.9800 . ?
C105 H10N 0.9800 . ?
O2 C2 1.455(12) . ?
O2 H2 0.8400 . ?
C2 H2A 0.9800 . ?
C2 H2B 0.9800 . ?
C2 H2C 0.9800 . ?
